data_2108981
loop_
_publ_author_name
'Filatov, Evgeny'
'Lagunova, Varvara'
'Kochetygov, Ilia'
'Plyusnin, Pavel'
'Kuratieva, Natalia'
'Kostin, Gennadiy'
'Korenev, Sergey'

_publ_section_title
;
 Synthesis and investigation of the thermal properties of
 [Co(NH~3~)~6~][Co(C~2~O~4~)~3~]&#x00B7;3H~2~O and
 [Ir(NH~3~)~6~][Ir(C~2~O~4~)~3~]
;
_journal_coeditor_code YH5018
_journal_issue '3 Part 2'
_journal_name_full 'Acta Crystallographica Section B'
_journal_page_first
;
;
_journal_paper_doi 10.1107/S205252062200405X
_journal_volume 78
_journal_year 2022
_chemical_formula_iupac '[Co (N H3)6], [Co (C2 O4)3], 3(H2 O)'
_chemical_formula_moiety 'Co H18 N6 2+, C6 Co O12 2-, 3(H2 O)'
_chemical_formula_sum 'C6 H24 Co2 N6 O15'
_chemical_formula_weight 538.17
_space_group_crystal_system trigonal
_space_group_IT_number 147
_space_group_name_Hall '-P 3'
_space_group_name_H-M_alt 'P -3'
_atom_sites_solution_hydrogens mixed
_atom_sites_solution_primary direct
_atom_sites_solution_secondary difmap
_audit_creation_method SHELXL-2014/7
_cell_angle_alpha 90
_cell_angle_beta 90
_cell_angle_gamma 120
_cell_formula_units_Z 6
_cell_length_a 12.3686(2)
_cell_length_b 12.3686(2)
_cell_length_c 21.1962(4)
_cell_measurement_reflns_used 6138
_cell_measurement_temperature 293(2)
_cell_measurement_theta_max 28.26
_cell_measurement_theta_min 2.70
_cell_volume 2808.21(8)
_computing_cell_refinement 'Bruker SAINT'
_computing_data_collection 'Bruker APEX2'
_computing_data_reduction 'Bruker SAINT'
_computing_molecular_graphics 'Bruker SHELXTL'
_computing_publication_material 'Bruker SHELXTL'
_computing_structure_refinement 'Bruker SHELXTL'
_computing_structure_solution 'Bruker SHELXTL'
_diffrn_ambient_temperature 293(2)
_diffrn_detector_area_resol_mean 25
_diffrn_measured_fraction_theta_full 0.997
_diffrn_measured_fraction_theta_max 0.998
_diffrn_measurement_device_type 'Bruker--Nonius X8 APEX CCD area-detector'
_diffrn_measurement_method '\f scans'
_diffrn_radiation_monochromator graphite
_diffrn_radiation_probe x-ray
_diffrn_radiation_type MoK\a
_diffrn_radiation_wavelength 0.71073
_diffrn_reflns_av_R_equivalents 0.0409
_diffrn_reflns_av_unetI/netI 0.0310
_diffrn_reflns_Laue_measured_fraction_full 0.997
_diffrn_reflns_Laue_measured_fraction_max 0.998
_diffrn_reflns_limit_h_max 16
_diffrn_reflns_limit_h_min -16
_diffrn_reflns_limit_k_max 16
_diffrn_reflns_limit_k_min -16
_diffrn_reflns_limit_l_max 17
_diffrn_reflns_limit_l_min -28
_diffrn_reflns_number 23212
_diffrn_reflns_point_group_measured_fraction_full 0.997
_diffrn_reflns_point_group_measured_fraction_max 0.998
_diffrn_reflns_theta_full 25.250
_diffrn_reflns_theta_max 28.265
_diffrn_reflns_theta_min 2.130
_diffrn_standards_decay_% 0
_diffrn_standards_number 0
_exptl_absorpt_coefficient_mu 1.861
_exptl_absorpt_correction_type multi-scan
_exptl_absorpt_process_details 'Bruker SADABS'
_exptl_crystal_colour yellow
_exptl_crystal_density_diffrn 1.909
_exptl_crystal_description prism
_exptl_crystal_F_000 1656
_exptl_crystal_size_max 0.200
_exptl_crystal_size_mid 0.180
_exptl_crystal_size_min 0.160
_exptl_transmission_factor_max 0.745
_exptl_transmission_factor_min 0.646
_refine_diff_density_max 0.733
_refine_diff_density_min -0.575
_refine_diff_density_rms 0.068
_refine_ls_extinction_method none
_refine_ls_goodness_of_fit_ref 1.058
_refine_ls_hydrogen_treatment mixed
_refine_ls_matrix_type full
_refine_ls_number_parameters 291
_refine_ls_number_reflns 4663
_refine_ls_number_restraints 7
_refine_ls_restrained_S_all 1.059
_refine_ls_R_factor_all 0.0474
_refine_ls_R_factor_gt 0.0318
_refine_ls_shift/su_max 0.001
_refine_ls_shift/su_mean 0.000
_refine_ls_structure_factor_coef Fsqd
_refine_ls_weighting_details 'w=1/[\s^2^(Fo^2^)+(0.0390P)^2^+0.7848P] where P=(Fo^2^+2Fc^2^)/3'
_refine_ls_weighting_scheme calc
_refine_ls_wR_factor_gt 0.0795
_refine_ls_wR_factor_ref 0.0843
_reflns_Friedel_coverage 0.000
_reflns_number_gt 3638
_reflns_number_total 4663
_reflns_threshold_expression >2\s(I)
_cod_data_source_file yh5018sup1.cif
_cod_data_source_block fil002_CoNH36CoOx33H2O
_cod_original_cell_volume 2808.21(11)
_cod_database_code 2108981
_publcif_datablock.id {feb1bbdb-9c86-43f6-924a-605af9f4c6de}

_shelx_shelxl_version_number 2014/7
_shelx_space_group_comment
;
The symmetry employed for this shelxl refinement is uniquely defined
by the following loop, which should always be used as a source of
symmetry information in preference to the above space-group names.
They are only intended as comments.
;
_shelx_estimated_absorpt_t_min 0.707
_shelx_estimated_absorpt_t_max 0.755

loop_
_space_group_symop_operation_xyz
'x, y, z'
'-y, x-y, z'
'-x+y, -x, z'
'-x, -y, -z'
'y, -x+y, -z'
'x-y, x, -z'

loop_
_atom_site_label
_atom_site_type_symbol
_atom_site_fract_x
_atom_site_fract_y
_atom_site_fract_z
_atom_site_U_iso_or_equiv
_atom_site_adp_type
_atom_site_occupancy
_atom_site_site_symmetry_order
_atom_site_calc_flag
_atom_site_refinement_flags_posn
_atom_site_refinement_flags_adp
_atom_site_refinement_flags_occupancy
_atom_site_disorder_assembly
_atom_site_disorder_group
Co1 Co 0.0000 0.0000 0.0000 0.01559(13) Uani 1 6 d S T P . .
Co2 Co 0.0000 0.0000 0.5000 0.01885(14) Uani 1 6 d S T P . .
Co3 Co 0.3333 0.6667 0.16322(2) 0.01766(11) Uani 1 3 d S T P . .
Co4 Co 0.6667 0.3333 0.30619(2) 0.02008(11) Uani 1 3 d S T P . .
Co5 Co 0.6667 0.3333 0.07108(2) 0.01625(10) Uani 1 3 d S T P . .
Co6 Co 0.0000 0.0000 0.25523(2) 0.01700(11) Uani 1 3 d S T P . .
Co7 Co 0.3333 0.6667 0.39738(2) 0.02077(11) Uani 1 3 d S T P . .
O51 O 0.56180(13) 0.19305(13) 0.01931(6) 0.0241(3) Uani 1 1 d . . . . .
O52 O 0.52072(13) 0.28122(14) 0.12157(6) 0.0238(3) Uani 1 1 d . . . . .
O53 O 0.36068(15) 0.05189(16) 0.00743(8) 0.0421(4) Uani 1 1 d . . . . .
O54 O 0.31525(15) 0.15120(18) 0.11595(9) 0.0464(5) Uani 1 1 d . . . . .
O61 O 0.07913(14) 0.14613(13) 0.20484(6) 0.0272(3) Uani 1 1 d . . . . .
O62 O -0.05490(13) 0.08837(13) 0.30619(6) 0.0260(3) Uani 1 1 d . . . . .
O63 O 0.1069(2) 0.33724(16) 0.20321(9) 0.0565(5) Uani 1 1 d . . . . .
O64 O -0.04094(17) 0.27410(16) 0.31225(8) 0.0432(4) Uani 1 1 d . . . . .
O71 O 0.32486(14) 0.53567(14) 0.34811(7) 0.0296(3) Uani 1 1 d . . . . .
O72 O 0.20664(14) 0.54019(14) 0.44719(7) 0.0281(3) Uani 1 1 d . . . . .
O73 O 0.24387(18) 0.32935(15) 0.35340(8) 0.0456(5) Uani 1 1 d . . . . .
O74 O 0.09892(17) 0.33326(15) 0.45471(8) 0.0425(4) Uani 1 1 d . . . . .
N1 N 0.07181(16) 0.14927(16) 0.05477(8) 0.0244(4) Uani 1 1 d . . . . .
H1A H 0.1427 0.2087 0.0379 0.037 Uiso 1 1 calc R U . . .
H1B H 0.0871 0.1295 0.0928 0.037 Uiso 1 1 calc R U . . .
H1C H 0.0180 0.1768 0.0582 0.037 Uiso 1 1 calc R U . . .
N2 N -0.09834(18) 0.04910(19) 0.44636(8) 0.0297(4) Uani 1 1 d . . . . .
H2A H -0.1251 0.0914 0.4693 0.045 Uiso 1 1 calc R U . . .
H2B H -0.1636 -0.0189 0.4306 0.045 Uiso 1 1 calc R U . . .
H2C H -0.0508 0.0971 0.4149 0.045 Uiso 1 1 calc R U . . .
N31 N 0.23835(16) 0.51913(16) 0.10955(8) 0.0257(4) Uani 1 1 d . . . . .
H31A H 0.2184 0.4505 0.1316 0.039 Uiso 1 1 calc R U . . .
H31B H 0.2846 0.5233 0.0765 0.039 Uiso 1 1 calc R U . . .
H31C H 0.1690 0.5168 0.0962 0.039 Uiso 1 1 calc R U . . .
N32 N 0.39536(17) 0.57982(17) 0.21631(8) 0.0267(4) Uani 1 1 d . . . . .
H32A H 0.3601 0.5662 0.2543 0.040 Uiso 1 1 calc R U . . .
H32B H 0.4779 0.6266 0.2202 0.040 Uiso 1 1 calc R U . . .
H32C H 0.3763 0.5072 0.1986 0.040 Uiso 1 1 calc R U . . .
N41 N 0.55851(16) 0.18938(16) 0.25260(8) 0.0261(4) Uani 1 1 d . . . . .
H41A H 0.5428 0.2162 0.2167 0.039 Uiso 1 1 calc R U . . .
H41B H 0.4871 0.1406 0.2726 0.039 Uiso 1 1 calc R U . . .
H41C H 0.5967 0.1462 0.2442 0.039 Uiso 1 1 calc R U . . .
N42 N 0.52176(18) 0.30024(18) 0.35869(8) 0.0323(4) Uani 1 1 d . . . . .
H42A H 0.5345 0.3712 0.3760 0.049 Uiso 1 1 calc R U . . .
H42B H 0.5118 0.2462 0.3890 0.049 Uiso 1 1 calc R U . . .
H42C H 0.4535 0.2683 0.3348 0.049 Uiso 1 1 calc R U . . .
C51 C 0.44631(19) 0.1375(2) 0.03611(10) 0.0258(4) Uani 1 1 d . . . . .
C52 C 0.4207(2) 0.1913(2) 0.09658(10) 0.0260(4) Uani 1 1 d . . . . .
C61 C 0.0634(2) 0.2343(2) 0.22654(10) 0.0293(5) Uani 1 1 d . . . . .
C62 C -0.01663(19) 0.1998(2) 0.28676(10) 0.0253(4) Uani 1 1 d . . . . .
C71 C 0.2541(2) 0.4267(2) 0.37254(10) 0.0280(5) Uani 1 1 d . . . . .
C72 C 0.1795(2) 0.4297(2) 0.42989(10) 0.0271(5) Uani 1 1 d . . . . .
O1W O 0.4478(2) 0.4646(2) 0.10662(10) 0.0587(6) Uani 1 1 d D . . . .
H11W H 0.469(3) 0.409(2) 0.1287(11) 0.070 Uiso 1 1 d D U . . .
H12W H 0.427(3) 0.437(3) 0.0627(6) 0.070 Uiso 1 1 d D U . . .
O2W O 0.36005(17) 0.30800(19) 0.23882(9) 0.0469(5) Uani 1 1 d D . . . .
H21W H 0.307(3) 0.239(2) 0.2134(14) 0.084(12) Uiso 1 1 d D . . . .
H22W H 0.305(2) 0.301(3) 0.2714(10) 0.061(9) Uiso 1 1 d D . . . .
O3W O 0.6144(2) 0.5063(2) 0.45118(9) 0.0561(6) Uani 1 1 d D . . . .
H31W H 0.586(3) 0.454(3) 0.4873(10) 0.086(12) Uiso 1 1 d D . . . .
H32W H 0.635(3) 0.5893(15) 0.4608(16) 0.088(12) Uiso 1 1 d D . . . .

loop_
_atom_site_aniso_label
_atom_site_aniso_U_11
_atom_site_aniso_U_22
_atom_site_aniso_U_33
_atom_site_aniso_U_23
_atom_site_aniso_U_13
_atom_site_aniso_U_12
Co1 0.01448(19) 0.01448(19) 0.0178(3) 0.000 0.000 0.00724(9)
Co2 0.0219(2) 0.0219(2) 0.0128(3) 0.000 0.000 0.01093(11)
Co3 0.01897(15) 0.01897(15) 0.0150(2) 0.000 0.000 0.00948(8)
Co4 0.02039(16) 0.02039(16) 0.0195(2) 0.000 0.000 0.01020(8)
Co5 0.01629(15) 0.01629(15) 0.0162(2) 0.000 0.000 0.00815(7)
Co6 0.01679(15) 0.01679(15) 0.0174(2) 0.000 0.000 0.00840(7)
Co7 0.02057(16) 0.02057(16) 0.0212(2) 0.000 0.000 0.01028(8)
O51 0.0249(8) 0.0214(7) 0.0224(7) -0.0029(6) -0.0005(6) 0.0090(6)
O52 0.0220(7) 0.0296(8) 0.0206(7) 0.0003(6) 0.0025(6) 0.0136(7)
O53 0.0285(9) 0.0405(10) 0.0475(10) -0.0145(8) -0.0112(7) 0.0099(8)
O54 0.0233(9) 0.0532(12) 0.0519(10) -0.0055(9) 0.0083(8) 0.0110(8)
O61 0.0279(8) 0.0233(8) 0.0271(7) 0.0062(6) 0.0076(6) 0.0104(7)
O62 0.0277(8) 0.0264(8) 0.0276(7) 0.0015(6) 0.0088(6) 0.0163(7)
O63 0.0793(15) 0.0257(9) 0.0582(12) 0.0165(8) 0.0122(11) 0.0214(10)
O64 0.0491(11) 0.0418(10) 0.0547(11) -0.0144(8) -0.0073(9) 0.0347(9)
O71 0.0355(9) 0.0253(8) 0.0284(8) -0.0007(6) 0.0073(6) 0.0155(7)
O72 0.0260(8) 0.0252(8) 0.0298(7) -0.0001(6) 0.0074(6) 0.0102(7)
O73 0.0605(12) 0.0294(9) 0.0499(10) -0.0055(8) 0.0062(9) 0.0247(9)
O74 0.0407(10) 0.0282(9) 0.0460(10) 0.0098(7) 0.0094(8) 0.0078(8)
N1 0.0228(9) 0.0211(9) 0.0283(9) -0.0035(7) -0.0029(7) 0.0101(7)
N2 0.0327(11) 0.0395(11) 0.0220(8) 0.0014(8) -0.0029(7) 0.0217(9)
N31 0.0254(9) 0.0239(9) 0.0238(8) -0.0032(7) 0.0026(7) 0.0092(8)
N32 0.0311(10) 0.0296(10) 0.0228(8) 0.0053(7) 0.0030(7) 0.0177(8)
N41 0.0244(9) 0.0243(9) 0.0269(9) -0.0015(7) -0.0019(7) 0.0102(8)
N42 0.0303(10) 0.0371(11) 0.0305(9) 0.0013(8) 0.0049(8) 0.0175(9)
C51 0.0244(11) 0.0241(11) 0.0276(10) -0.0002(8) -0.0048(8) 0.0112(9)
C52 0.0222(11) 0.0278(11) 0.0275(10) 0.0025(9) 0.0001(8) 0.0119(9)
C61 0.0269(11) 0.0217(11) 0.0346(11) 0.0037(9) -0.0027(9) 0.0086(9)
C62 0.0228(10) 0.0255(11) 0.0315(10) -0.0043(9) -0.0060(8) 0.0150(9)
C71 0.0323(12) 0.0260(11) 0.0275(10) -0.0019(9) -0.0025(9) 0.0158(10)
C72 0.0266(11) 0.0244(11) 0.0291(10) 0.0028(9) -0.0013(9) 0.0119(9)
O1W 0.0897(16) 0.0684(14) 0.0479(11) 0.0000(10) 0.0027(11) 0.0619(14)
O2W 0.0277(10) 0.0476(12) 0.0556(12) 0.0004(9) 0.0020(9) 0.0115(9)
O3W 0.0916(17) 0.0527(13) 0.0405(10) 0.0074(9) 0.0126(10) 0.0483(13)

loop_
_atom_type_symbol
_atom_type_description
_atom_type_scat_dispersion_real
_atom_type_scat_dispersion_imag
_atom_type_scat_source
Co Co 0.3494 0.9721 'International Tables Vol C Tables 4.2.6.8 and 6.1.1.4'
O O 0.0106 0.0060 'International Tables Vol C Tables 4.2.6.8 and 6.1.1.4'
N N 0.0061 0.0033 'International Tables Vol C Tables 4.2.6.8 and 6.1.1.4'
C C 0.0033 0.0016 'International Tables Vol C Tables 4.2.6.8 and 6.1.1.4'
H H 0.0000 0.0000 'International Tables Vol C Tables 4.2.6.8 and 6.1.1.4'

loop_
_geom_angle_atom_site_label_1
_geom_angle_atom_site_label_2
_geom_angle_atom_site_label_3
_geom_angle
_geom_angle_site_symmetry_1
_geom_angle_site_symmetry_3
_geom_angle_publ_flag
N1 Co1 N1 180.0 . 4 ?
N1 Co1 N1 91.01(7) . 5 ?
N1 Co1 N1 88.99(7) 4 5 ?
N1 Co1 N1 88.99(7) . 2 ?
N1 Co1 N1 91.01(7) 4 2 ?
N1 Co1 N1 180.00(11) 5 2 ?
N1 Co1 N1 91.01(7) . 6 ?
N1 Co1 N1 88.99(7) 4 6 ?
N1 Co1 N1 88.99(7) 5 6 ?
N1 Co1 N1 91.01(7) 2 6 ?
N1 Co1 N1 88.99(7) . 3 ?
N1 Co1 N1 91.01(7) 4 3 ?
N1 Co1 N1 91.01(7) 5 3 ?
N1 Co1 N1 88.99(7) 2 3 ?
N1 Co1 N1 180.00(11) 6 3 ?
N2 Co2 N2 89.99(7) . 5_556 ?
N2 Co2 N2 90.01(7) . 2 ?
N2 Co2 N2 180.00(8) 5_556 2 ?
N2 Co2 N2 180.0 . 4_556 ?
N2 Co2 N2 90.01(7) 5_556 4_556 ?
N2 Co2 N2 89.99(7) 2 4_556 ?
N2 Co2 N2 89.99(7) . 6_556 ?
N2 Co2 N2 90.01(7) 5_556 6_556 ?
N2 Co2 N2 89.99(7) 2 6_556 ?
N2 Co2 N2 90.01(7) 4_556 6_556 ?
N2 Co2 N2 90.01(7) . 3 ?
N2 Co2 N2 89.99(7) 5_556 3 ?
N2 Co2 N2 90.01(7) 2 3 ?
N2 Co2 N2 89.99(7) 4_556 3 ?
N2 Co2 N2 180.00(10) 6_556 3 ?
N32 Co3 N32 90.26(7) 3_565 2_665 ?
N32 Co3 N32 90.25(7) 3_565 . ?
N32 Co3 N32 90.25(7) 2_665 . ?
N32 Co3 N31 92.27(8) 3_565 3_565 ?
N32 Co3 N31 87.73(7) 2_665 3_565 ?
N32 Co3 N31 176.78(7) . 3_565 ?
N32 Co3 N31 87.72(7) 3_565 . ?
N32 Co3 N31 176.78(7) 2_665 . ?
N32 Co3 N31 92.27(8) . . ?
N31 Co3 N31 89.84(7) 3_565 . ?
N32 Co3 N31 176.77(7) 3_565 2_665 ?
N32 Co3 N31 92.27(8) 2_665 2_665 ?
N32 Co3 N31 87.73(7) . 2_665 ?
N31 Co3 N31 89.84(7) 3_565 2_665 ?
N31 Co3 N31 89.84(7) . 2_665 ?
N41 Co4 N41 89.98(7) 2_655 . ?
N41 Co4 N41 89.98(7) 2_655 3_665 ?
N41 Co4 N41 89.98(7) . 3_665 ?
N41 Co4 N42 90.10(8) 2_655 2_655 ?
N41 Co4 N42 88.67(7) . 2_655 ?
N41 Co4 N42 178.64(8) 3_665 2_655 ?
N41 Co4 N42 88.67(7) 2_655 3_665 ?
N41 Co4 N42 178.64(8) . 3_665 ?
N41 Co4 N42 90.10(8) 3_665 3_665 ?
N42 Co4 N42 91.25(8) 2_655 3_665 ?
N41 Co4 N42 178.64(8) 2_655 . ?
N41 Co4 N42 90.10(8) . . ?
N41 Co4 N42 88.67(7) 3_665 . ?
N42 Co4 N42 91.25(8) 2_655 . ?
N42 Co4 N42 91.25(8) 3_665 . ?
O51 Co5 O51 90.27(6) . 2_655 ?
O51 Co5 O51 90.27(6) . 3_665 ?
O51 Co5 O51 90.27(6) 2_655 3_665 ?
O51 Co5 O52 92.98(6) . 2_655 ?
O51 Co5 O52 85.26(6) 2_655 2_655 ?
O51 Co5 O52 174.48(6) 3_665 2_655 ?
O51 Co5 O52 174.48(6) . 3_665 ?
O51 Co5 O52 92.98(6) 2_655 3_665 ?
O51 Co5 O52 85.26(6) 3_665 3_665 ?
O52 Co5 O52 91.73(6) 2_655 3_665 ?
O51 Co5 O52 85.27(6) . . ?
O51 Co5 O52 174.48(6) 2_655 . ?
O51 Co5 O52 92.99(6) 3_665 . ?
O52 Co5 O52 91.72(6) 2_655 . ?
O52 Co5 O52 91.73(6) 3_665 . ?
O62 Co6 O62 90.52(6) . 3 ?
O62 Co6 O62 90.52(6) . 2 ?
O62 Co6 O62 90.52(6) 3 2 ?
O62 Co6 O61 86.22(6) . . ?
O62 Co6 O61 92.01(6) 3 . ?
O62 Co6 O61 175.89(6) 2 . ?
O62 Co6 O61 92.01(6) . 2 ?
O62 Co6 O61 175.89(6) 3 2 ?
O62 Co6 O61 86.22(6) 2 2 ?
O61 Co6 O61 91.39(6) . 2 ?
O62 Co6 O61 175.89(6) . 3 ?
O62 Co6 O61 86.22(6) 3 3 ?
O62 Co6 O61 92.01(6) 2 3 ?
O61 Co6 O61 91.39(6) . 3 ?
O61 Co6 O61 91.39(6) 2 3 ?
O71 Co7 O71 92.30(6) 3_565 2_665 ?
O71 Co7 O71 92.30(6) 3_565 . ?
O71 Co7 O71 92.30(6) 2_665 . ?
O71 Co7 O72 86.05(6) 3_565 3_565 ?
O71 Co7 O72 89.92(7) 2_665 3_565 ?
O71 Co7 O72 177.29(6) . 3_565 ?
O71 Co7 O72 89.92(7) 3_565 . ?
O71 Co7 O72 177.29(6) 2_665 . ?
O71 Co7 O72 86.06(6) . . ?
O72 Co7 O72 91.79(6) 3_565 . ?
O71 Co7 O72 177.29(6) 3_565 2_665 ?
O71 Co7 O72 86.05(6) 2_665 2_665 ?
O71 Co7 O72 89.92(7) . 2_665 ?
O72 Co7 O72 91.79(6) 3_565 2_665 ?
O72 Co7 O72 91.79(6) . 2_665 ?
C51 O51 Co5 113.22(13) . . ?
C52 O52 Co5 113.38(13) . . ?
C61 O61 Co6 112.47(13) . . ?
C62 O62 Co6 113.12(13) . . ?
C71 O71 Co7 113.05(13) . . ?
C72 O72 Co7 112.84(13) . . ?
O53 C51 O51 125.1(2) . . ?
O53 C51 C52 120.64(19) . . ?
O51 C51 C52 114.24(17) . . ?
O54 C52 O52 125.8(2) . . ?
O54 C52 C51 120.96(19) . . ?
O52 C52 C51 113.27(17) . . ?
O63 C61 O61 124.7(2) . . ?
O63 C61 C62 121.0(2) . . ?
O61 C61 C62 114.29(17) . . ?
O64 C62 O62 124.6(2) . . ?
O64 C62 C61 121.5(2) . . ?
O62 C62 C61 113.89(17) . . ?
O73 C71 O71 125.4(2) . . ?
O73 C71 C72 121.4(2) . . ?
O71 C71 C72 113.17(18) . . ?
O74 C72 O72 124.3(2) . . ?
O74 C72 C71 121.4(2) . . ?
O72 C72 C71 114.19(18) . . ?

loop_
_geom_bond_atom_site_label_1
_geom_bond_atom_site_label_2
_geom_bond_distance
_geom_bond_site_symmetry_2
_geom_bond_publ_flag
Co1 N1 1.9763(16) . ?
Co1 N1 1.9763(16) 4 ?
Co1 N1 1.9763(16) 5 ?
Co1 N1 1.9763(16) 2 ?
Co1 N1 1.9764(16) 6 ?
Co1 N1 1.9764(16) 3 ?
Co2 N2 1.9697(17) . ?
Co2 N2 1.9697(17) 5_556 ?
Co2 N2 1.9697(17) 2 ?
Co2 N2 1.9697(17) 4_556 ?
Co2 N2 1.9697(17) 6_556 ?
Co2 N2 1.9697(17) 3 ?
Co3 N32 1.9577(17) 3_565 ?
Co3 N32 1.9577(17) 2_665 ?
Co3 N32 1.9577(17) . ?
Co3 N31 1.9648(17) 3_565 ?
Co3 N31 1.9648(17) . ?
Co3 N31 1.9648(17) 2_665 ?
Co4 N41 1.9667(17) 2_655 ?
Co4 N41 1.9667(17) . ?
Co4 N41 1.9668(17) 3_665 ?
Co4 N42 1.9709(18) 2_655 ?
Co4 N42 1.9709(18) 3_665 ?
Co4 N42 1.9709(18) . ?
Co5 O51 1.9096(14) . ?
Co5 O51 1.9096(14) 2_655 ?
Co5 O51 1.9096(14) 3_665 ?
Co5 O52 1.9119(14) 2_655 ?
Co5 O52 1.9119(14) 3_665 ?
Co5 O52 1.9119(14) . ?
Co6 O62 1.8881(14) . ?
Co6 O62 1.8881(14) 3 ?
Co6 O62 1.8881(14) 2 ?
Co6 O61 1.8964(14) . ?
Co6 O61 1.8964(14) 2 ?
Co6 O61 1.8964(14) 3 ?
Co7 O71 1.8860(14) 3_565 ?
Co7 O71 1.8860(14) 2_665 ?
Co7 O71 1.8860(14) . ?
Co7 O72 1.8883(14) 3_565 ?
Co7 O72 1.8883(14) . ?
Co7 O72 1.8883(14) 2_665 ?
O51 C51 1.288(2) . ?
O52 C52 1.293(2) . ?
O53 C51 1.221(3) . ?
O54 C52 1.212(3) . ?
O61 C61 1.285(3) . ?
O62 C62 1.281(2) . ?
O63 C61 1.213(3) . ?
O64 C62 1.226(2) . ?
O71 C71 1.292(3) . ?
O72 C72 1.287(3) . ?
O73 C71 1.216(3) . ?
O74 C72 1.227(3) . ?
C51 C52 1.548(3) . ?
C61 C62 1.539(3) . ?
C71 C72 1.537(3) . ?

_cod_database_fobs_code 2108981
